data_2016619
loop_
_publ_author_name
'Yu, Zhong'
'Nabei, Atsuhiro'
'Izumi, Takafumi'
'Okubo, Takashi'
'Kuroda-Sowa, Takayoshi'

_publ_section_title
;
 Cobalt(II) and cobalt(III) complexes with
 4'-(4-cyanophenyl)-2,2':6',2''-terpyridine
;
_journal_coeditor_code SQ3135
_journal_issue 5
_journal_name_full 'Acta Crystallographica Section C'
_journal_page_first m209
_journal_page_last m212
_journal_paper_doi 10.1107/S010827010800992X
_journal_volume 64
_journal_year 2008
_chemical_formula_iupac '[Co (C22 H14 N4)2] (B F4)2, C H3 N O2'
_chemical_formula_moiety 'C44 H28 Co N8 2+, 2(B F4 -), C H3 N O2'
_chemical_formula_sum 'C45 H31 B2 Co F8 N9 O2'
_chemical_formula_weight 962.34
_chemical_name_systematic
;
bis[4'-(4-cyanophenyl)-2,2':6',2''-terpyridine]cobalt(II)
bis(tetrafluoridoborate)
nitromethane solvate
;
_space_group_IT_number 9
_symmetry_cell_setting monoclinic
_symmetry_space_group_name_Hall 'C -2yc'
_symmetry_space_group_name_H-M 'C 1 c 1'
_cell_angle_alpha 90.0000
_cell_angle_beta 110.761(12)
_cell_angle_gamma 90.0000
_cell_formula_units_Z 4
_cell_length_a 13.304(13)
_cell_length_b 12.125(12)
_cell_length_c 27.30(3)
_cell_measurement_reflns_used 4860
_cell_measurement_temperature 120.1
_cell_measurement_theta_max 27.5
_cell_measurement_theta_min 3.1
_cell_volume 4118(7)
_computing_cell_refinement 'CrystalClear (Rigaku Corporation, 2001)'
_computing_data_collection 'CrystalClear (Rigaku Corporation, 2001)'
_computing_data_reduction 'CrystalStructure (Rigaku Corporation, 2001)'
_computing_molecular_graphics 'CrystalStructure (Rigaku Corporation, 2001)'
_computing_publication_material 'CrystalStructure (Rigaku Corporation, 2001)'
_computing_structure_refinement 'SHELXL97 (Sheldrick, 2008)'
_computing_structure_solution 'SIR97 (Altomare <i>et al.</i>,  1994)'
_diffrn_detector_area_resol_mean 7.31
_diffrn_measured_fraction_theta_full 0.992
_diffrn_measured_fraction_theta_max 0.992
_diffrn_measurement_device_type 'Rigaku Mercury'
_diffrn_measurement_method \w
_diffrn_radiation_type 'Mo K\a'
_diffrn_radiation_wavelength 0.71070
_diffrn_reflns_av_R_equivalents 0.056
_diffrn_reflns_limit_h_max 17
_diffrn_reflns_limit_h_min -11
_diffrn_reflns_limit_k_max 15
_diffrn_reflns_limit_k_min -15
_diffrn_reflns_limit_l_max 35
_diffrn_reflns_limit_l_min -35
_diffrn_reflns_number 23489
_diffrn_reflns_theta_full 27.46
_diffrn_reflns_theta_max 27.46
_exptl_absorpt_coefficient_mu 0.507
_exptl_absorpt_correction_type none
_exptl_crystal_colour red
_exptl_crystal_density_diffrn 1.552
_exptl_crystal_density_method 'not measured'
_exptl_crystal_description block
_exptl_crystal_F_000 1956.00
_exptl_crystal_size_max 0.20
_exptl_crystal_size_mid 0.20
_exptl_crystal_size_min 0.10
_refine_diff_density_max 1.13
_refine_diff_density_min -0.43
_refine_ls_abs_structure_details 'Flack (1983), 3285 Friedel pairs'
_refine_ls_abs_structure_Flack 0.026(19)
_refine_ls_extinction_method none
_refine_ls_goodness_of_fit_ref 1.037
_refine_ls_hydrogen_treatment constr
_refine_ls_number_parameters 632
_refine_ls_number_reflns 8003
_refine_ls_R_factor_gt 0.0698
_refine_ls_shift/su_max 0.0000
_refine_ls_structure_factor_coef Fsqd
_refine_ls_weighting_details 'w = 1/[\s^2^(Fo^2^)+(0.0976P)^2^+0.0000P] where P=(Fo^2^+2Fc^2^)/3'
_refine_ls_weighting_scheme calc
_refine_ls_wR_factor_ref 0.1685
_reflns_number_gt 6271
_reflns_number_total 8003
_reflns_threshold_expression F^2^>2\s(F^2^)
_cod_data_source_file sq3135.cif
_cod_data_source_block I
_cod_original_sg_symbol_H-M 'C c'
_cod_original_formula_sum 'C45 H31 B2 Co F8 N9 O2 '
_cod_database_code 2016619
_cod_database_fobs_code 2016619

loop_
_symmetry_equiv_pos_site_id
_symmetry_equiv_pos_as_xyz
1 +X,+Y,+Z
2 +X,-Y,1/2+Z
3 1/2+X,1/2+Y,+Z
4 1/2+X,1/2-Y,1/2+Z

loop_
_atom_site_type_symbol
_atom_site_label
_atom_site_fract_x
_atom_site_fract_y
_atom_site_fract_z
_atom_site_U_iso_or_equiv
_atom_site_adp_type
_atom_site_calc_flag
_atom_site_refinement_flags
_atom_site_occupancy
Co Co1 0.91661(6) 0.24303(5) 0.36935(3) 0.03026(16) Uani d . 1.00
F F1 0.9936(2) -0.0648(2) 0.58424(13) 0.0515(8) Uani d . 1.00
F F2 0.9909(4) 0.0583(4) 0.64513(18) 0.0949(15) Uani d . 1.00
F F3 0.8384(4) -0.0294(4) 0.5993(3) 0.118(2) Uani d . 1.00
F F4 0.9105(4) 0.1021(3) 0.5635(2) 0.0883(15) Uani d . 1.00
F F5 0.8793(9) 0.2208(19) 0.7061(3) 0.120(7) Uani d P 0.50
F F6 0.8582(8) 0.3335(12) 0.7600(9) 0.109(6) Uani d P 0.50
F F7 0.8242(11) 0.1657(17) 0.7668(9) 0.169(11) Uani d P 0.50
F F8 0.7105(3) 0.2575(3) 0.70447(15) 0.0601(11) Uani d . 1.00
F F9 0.8388(11) 0.245(2) 0.7844(3) 0.165(11) Uani d P 0.50
F F10 0.8748(15) 0.307(2) 0.7225(13) 0.254(18) Uani d P 0.50
F F11 0.8421(11) 0.1373(13) 0.7286(12) 0.187(12) Uani d P 0.50
O O1 0.6148(6) 0.2537(4) 0.5200(2) 0.080(2) Uani d . 1.00
O O2 0.7191(4) 0.3928(4) 0.5257(2) 0.0738(14) Uani d . 1.00
N N1 0.9913(3) 0.4008(3) 0.38735(18) 0.0407(10) Uani d . 1.00
N N2 1.0126(4) 0.2289(3) 0.4447(2) 0.0342(11) Uani d . 1.00
N N3 0.8744(3) 0.0838(3) 0.39044(16) 0.0316(9) Uani d . 1.00
N N4 1.0294(3) 0.1764(3) 0.33722(16) 0.0315(9) Uani d . 1.00
N N5 0.8273(3) 0.2282(3) 0.29211(19) 0.0296(10) Uani d . 1.00
N N6 0.7655(3) 0.3110(3) 0.36453(17) 0.0339(9) Uani d . 1.00
N N7 1.5792(4) 0.0508(5) 0.7683(2) 0.0658(16) Uani d . 1.00
N N8 0.3523(4) -0.0829(4) -0.02878(19) 0.0515(13) Uani d . 1.00
N N9 0.6898(5) 0.3110(4) 0.5441(2) 0.0553(13) Uani d . 1.00
C C1 1.0849(4) 0.3074(4) 0.4682(2) 0.0352(11) Uani d . 1.00
C C2 1.1641(4) 0.2917(4) 0.5160(2) 0.0339(11) Uani d . 1.00
C C3 1.1691(4) 0.1909(4) 0.5415(2) 0.0375(12) Uani d . 1.00
C C4 1.0928(4) 0.1114(4) 0.5185(2) 0.0342(11) Uani d . 1.00
C C5 1.0162(4) 0.1298(4) 0.46995(19) 0.0312(10) Uani d . 1.00
C C6 1.0693(4) 0.4100(4) 0.4368(2) 0.0337(11) Uani d . 1.00
C C7 1.1244(4) 0.5069(4) 0.4540(2) 0.0418(13) Uani d . 1.00
C C8 1.1012(5) 0.5964(5) 0.4211(2) 0.0547(16) Uani d . 1.00
C C9 1.0240(5) 0.5896(4) 0.3723(2) 0.0503(15) Uani d . 1.00
C C10 0.9718(5) 0.4901(5) 0.3572(2) 0.0498(14) Uani d . 1.00
C C11 0.9350(4) 0.0503(3) 0.4394(2) 0.0319(11) Uani d . 1.00
C C12 0.9217(4) -0.0555(4) 0.4572(2) 0.0349(11) Uani d . 1.00
C C13 0.8477(4) -0.1260(4) 0.4249(2) 0.0373(12) Uani d . 1.00
C C14 0.7853(4) -0.0922(4) 0.3754(2) 0.0380(13) Uani d . 1.00
C C15 0.7986(4) 0.0149(4) 0.3599(2) 0.0385(12) Uani d . 1.00
C C16 1.2574(4) 0.1660(4) 0.5929(2) 0.0338(11) Uani d . 1.00
C C17 1.3586(4) 0.2151(4) 0.6048(2) 0.0390(12) Uani d . 1.00
C C18 1.4413(4) 0.1884(5) 0.6502(2) 0.0464(14) Uani d . 1.00
C C19 1.4244(4) 0.1107(5) 0.6848(2) 0.0398(13) Uani d . 1.00
C C20 1.3238(4) 0.0641(5) 0.6739(2) 0.0419(13) Uani d . 1.00
C C21 1.2395(4) 0.0924(4) 0.6290(2) 0.0436(13) Uani d . 1.00
C C22 1.5122(5) 0.0794(5) 0.7316(2) 0.0502(15) Uani d . 1.00
C C23 0.8695(4) 0.1703(4) 0.2618(2) 0.0339(11) Uani d . 1.00
C C24 0.8056(4) 0.1311(4) 0.2130(2) 0.0321(11) Uani d . 1.00
C C25 0.6949(4) 0.1545(4) 0.1951(2) 0.0343(11) Uani d . 1.00
C C26 0.6547(4) 0.2158(4) 0.2270(2) 0.0370(12) Uani d . 1.00
C C27 0.7222(4) 0.2488(4) 0.27568(19) 0.0311(11) Uani d . 1.00
C C28 0.9870(4) 0.1495(4) 0.2866(2) 0.0331(11) Uani d . 1.00
C C29 1.0487(4) 0.1083(4) 0.2587(2) 0.0340(11) Uani d . 1.00
C C30 1.1589(4) 0.0954(4) 0.2853(2) 0.0405(12) Uani d . 1.00
C C31 1.2019(4) 0.1214(4) 0.3372(2) 0.0389(12) Uani d . 1.00
C C32 1.1352(4) 0.1598(4) 0.3625(2) 0.0350(11) Uani d . 1.00
C C33 0.6866(4) 0.3030(3) 0.3160(2) 0.0316(10) Uani d . 1.00
C C34 0.5824(4) 0.3395(4) 0.3062(2) 0.0390(12) Uani d . 1.00
C C35 0.5577(4) 0.3833(4) 0.3472(2) 0.0408(13) Uani d . 1.00
C C36 0.6365(4) 0.3917(4) 0.3964(2) 0.0414(13) Uani d . 1.00
C C37 0.7396(4) 0.3559(4) 0.4027(2) 0.0390(12) Uani d . 1.00
C C38 0.6209(4) 0.1063(4) 0.14486(19) 0.0327(11) Uani d . 1.00
C C39 0.6397(5) -0.0003(4) 0.1313(2) 0.0431(13) Uani d . 1.00
C C40 0.5685(5) -0.0474(4) 0.0862(2) 0.0482(14) Uani d . 1.00
C C41 0.4841(4) 0.0140(4) 0.0536(2) 0.0384(12) Uani d . 1.00
C C42 0.4685(5) 0.1231(4) 0.0653(2) 0.0416(13) Uani d . 1.00
C C43 0.5382(4) 0.1677(5) 0.1114(2) 0.0433(13) Uani d . 1.00
C C44 0.4099(4) -0.0390(4) 0.0062(2) 0.0424(13) Uani d . 1.00
C C45 0.7466(6) 0.2862(6) 0.6000(2) 0.0622(18) Uani d . 1.00
B B1 0.9282(5) 0.0141(5) 0.5972(2) 0.0426(15) Uani d . 1.00
B B2 0.8179(5) 0.2396(6) 0.7338(2) 0.0449(16) Uani d . 1.00
H H2 1.2147 0.3483 0.5316 0.041 Uiso c R 1.00
H H4 1.0933 0.0439 0.5362 0.041 Uiso c R 1.00
H H7 1.1777 0.5117 0.4880 0.050 Uiso c R 1.00
H H8 1.1392 0.6636 0.4323 0.066 Uiso c R 1.00
H H9 1.0067 0.6514 0.3494 0.060 Uiso c R 1.00
H H10 0.9185 0.4851 0.3231 0.060 Uiso c R 1.00
H H12 0.9642 -0.0779 0.4917 0.042 Uiso c R 1.00
H H13 0.8395 -0.1981 0.4365 0.045 Uiso c R 1.00
H H14 0.7341 -0.1406 0.3523 0.046 Uiso c R 1.00
H H15 0.7524 0.0401 0.3265 0.046 Uiso c R 1.00
H H17 1.3701 0.2671 0.5813 0.047 Uiso c R 1.00
H H18 1.5097 0.2221 0.6583 0.056 Uiso c R 1.00
H H20 1.3127 0.0121 0.6975 0.050 Uiso c R 1.00
H H21 1.1699 0.0626 0.6225 0.052 Uiso c R 1.00
H H24 0.8358 0.0895 0.1922 0.039 Uiso c R 1.00
H H26 0.5807 0.2349 0.2152 0.044 Uiso c R 1.00
H H29 1.0166 0.0897 0.2226 0.041 Uiso c R 1.00
H H30 1.2036 0.0686 0.2675 0.049 Uiso c R 1.00
H H31 1.2769 0.1133 0.3558 0.047 Uiso c R 1.00
H H32 1.1651 0.1750 0.3990 0.042 Uiso c R 1.00
H H34 0.5293 0.3345 0.2721 0.047 Uiso c R 1.00
H H35 0.4866 0.4076 0.3417 0.049 Uiso c R 1.00
H H36 0.6207 0.4212 0.4251 0.050 Uiso c R 1.00
H H37 0.7943 0.3639 0.4361 0.047 Uiso c R 1.00
H H39 0.7007 -0.0403 0.1529 0.052 Uiso c R 1.00
H H40 0.5778 -0.1218 0.0777 0.058 Uiso c R 1.00
H H42 0.4114 0.1657 0.0422 0.050 Uiso c R 1.00
H H43 0.5288 0.2419 0.1201 0.052 Uiso c R 1.00
H H45A 0.7145 0.3288 0.6212 0.075 Uiso c R 1.00
H H45B 0.8226 0.3059 0.6098 0.075 Uiso c R 1.00
H H45C 0.7403 0.2072 0.6062 0.075 Uiso c R 1.00

loop_
_atom_site_aniso_label
_atom_site_aniso_U_11
_atom_site_aniso_U_22
_atom_site_aniso_U_33
_atom_site_aniso_U_12
_atom_site_aniso_U_13
_atom_site_aniso_U_23
Co1 0.0292(3) 0.0317(3) 0.0299(2) 0.0003(3) 0.0106(2) 0.0018(3)
F1 0.059(2) 0.0513(19) 0.0524(19) -0.0036(16) 0.0294(17) 0.0012(16)
F2 0.110(3) 0.101(3) 0.070(2) 0.004(3) 0.028(2) -0.016(2)
F3 0.094(3) 0.070(3) 0.225(6) -0.019(2) 0.099(4) -0.020(3)
F4 0.131(4) 0.057(2) 0.105(3) 0.017(2) 0.077(3) 0.013(2)
F5 0.039(6) 0.29(2) 0.034(4) 0.065(10) 0.009(3) -0.035(8)
F6 0.030(4) 0.100(9) 0.194(17) -0.016(5) 0.036(8) -0.101(11)
F7 0.063(7) 0.179(16) 0.25(2) 0.022(11) 0.040(13) 0.202(18)
F8 0.036(2) 0.097(3) 0.042(2) 0.0088(18) 0.0060(16) -0.0158(19)
F9 0.056(8) 0.41(3) 0.022(4) 0.060(16) 0.003(4) -0.028(9)
F10 0.091(15) 0.29(2) 0.29(3) -0.091(19) -0.047(16) 0.24(2)
F11 0.051(8) 0.095(9) 0.34(2) 0.021(6) -0.025(12) -0.134(14)
O1 0.116(5) 0.056(3) 0.052(3) -0.016(3) 0.007(3) 0.011(2)
O2 0.070(3) 0.073(3) 0.086(3) 0.017(2) 0.037(2) 0.030(2)
N1 0.038(2) 0.042(2) 0.045(2) -0.001(2) 0.019(2) 0.003(2)
N2 0.046(3) 0.025(2) 0.038(2) 0.001(2) 0.023(2) 0.0021(19)
N3 0.027(2) 0.033(2) 0.032(2) -0.0019(18) 0.0057(18) -0.0019(18)
N4 0.032(2) 0.029(2) 0.033(2) -0.0050(18) 0.0109(18) -0.0018(18)
N5 0.024(2) 0.032(2) 0.033(2) 0.0034(19) 0.011(2) 0.0045(19)
N6 0.036(2) 0.029(2) 0.041(2) -0.0042(19) 0.020(2) -0.0024(19)
N7 0.042(3) 0.101(4) 0.051(3) 0.004(3) 0.012(2) 0.004(3)
N8 0.057(3) 0.044(2) 0.040(2) 0.003(2) 0.000(2) -0.009(2)
N9 0.068(3) 0.053(3) 0.049(3) 0.011(3) 0.025(2) 0.015(2)
C1 0.040(3) 0.030(2) 0.045(3) -0.005(2) 0.028(2) -0.009(2)
C2 0.033(2) 0.030(2) 0.039(2) -0.009(2) 0.012(2) -0.008(2)
C3 0.025(2) 0.043(3) 0.041(2) -0.001(2) 0.007(2) -0.005(2)
C4 0.036(3) 0.033(2) 0.036(2) -0.002(2) 0.015(2) 0.005(2)
C5 0.033(2) 0.028(2) 0.033(2) 0.001(2) 0.012(2) 0.002(2)
C6 0.030(2) 0.030(2) 0.051(3) -0.002(2) 0.026(2) 0.000(2)
C7 0.047(3) 0.029(2) 0.058(3) -0.009(2) 0.028(2) -0.005(2)
C8 0.069(4) 0.042(3) 0.069(4) -0.008(3) 0.043(3) -0.003(3)
C9 0.058(4) 0.030(2) 0.075(4) 0.004(2) 0.037(3) 0.014(3)
C10 0.050(3) 0.046(3) 0.061(3) 0.015(2) 0.029(3) 0.019(3)
C11 0.033(2) 0.029(2) 0.039(2) 0.005(2) 0.019(2) 0.003(2)
C12 0.039(3) 0.031(2) 0.035(2) 0.002(2) 0.013(2) 0.005(2)
C13 0.036(3) 0.035(2) 0.041(2) -0.004(2) 0.014(2) 0.011(2)
C14 0.044(3) 0.031(2) 0.037(3) -0.004(2) 0.011(2) 0.002(2)
C15 0.037(3) 0.037(2) 0.040(2) -0.001(2) 0.011(2) 0.007(2)
C16 0.032(2) 0.034(2) 0.037(2) -0.001(2) 0.014(2) -0.009(2)
C17 0.043(3) 0.041(2) 0.035(2) -0.007(2) 0.017(2) -0.005(2)
C18 0.038(3) 0.058(3) 0.045(3) -0.009(2) 0.018(2) -0.016(2)
C19 0.036(3) 0.055(3) 0.020(2) 0.002(2) 0.000(2) -0.004(2)
C20 0.040(3) 0.051(3) 0.031(2) 0.006(2) 0.009(2) 0.004(2)
C21 0.043(3) 0.046(3) 0.045(3) -0.010(2) 0.018(2) -0.005(2)
C22 0.044(3) 0.057(3) 0.047(3) 0.002(3) 0.012(3) -0.004(2)
C23 0.037(2) 0.029(2) 0.037(2) 0.002(2) 0.013(2) 0.002(2)
C24 0.034(2) 0.030(2) 0.039(2) 0.002(2) 0.021(2) 0.004(2)
C25 0.036(3) 0.032(2) 0.031(2) -0.010(2) 0.007(2) 0.005(2)
C26 0.035(3) 0.037(2) 0.034(2) 0.002(2) 0.007(2) 0.000(2)
C27 0.033(2) 0.032(2) 0.030(2) 0.004(2) 0.014(2) 0.011(2)
C28 0.031(2) 0.029(2) 0.035(2) 0.003(2) 0.005(2) 0.004(2)
C29 0.037(3) 0.037(2) 0.032(2) 0.005(2) 0.016(2) 0.010(2)
C30 0.043(3) 0.041(2) 0.045(3) 0.006(2) 0.025(2) 0.008(2)
C31 0.032(3) 0.038(2) 0.047(3) -0.002(2) 0.013(2) 0.001(2)
C32 0.033(2) 0.029(2) 0.041(2) -0.006(2) 0.011(2) -0.002(2)
C33 0.030(2) 0.024(2) 0.039(2) -0.001(2) 0.011(2) -0.003(2)
C34 0.037(3) 0.036(2) 0.047(2) -0.003(2) 0.018(2) 0.003(2)
C35 0.037(3) 0.029(2) 0.061(3) -0.001(2) 0.023(2) 0.002(2)
C36 0.046(3) 0.035(2) 0.050(3) -0.003(2) 0.026(3) -0.004(2)
C37 0.049(3) 0.026(2) 0.044(3) -0.007(2) 0.019(2) -0.004(2)
C38 0.034(2) 0.035(2) 0.028(2) -0.004(2) 0.010(2) 0.004(2)
C39 0.048(3) 0.043(3) 0.034(2) 0.004(2) 0.009(2) 0.002(2)
C40 0.061(4) 0.037(3) 0.046(3) 0.001(2) 0.019(3) -0.002(2)
C41 0.048(3) 0.034(2) 0.026(2) -0.008(2) 0.005(2) 0.001(2)
C42 0.050(3) 0.041(3) 0.031(2) 0.004(2) 0.011(2) -0.001(2)
C43 0.037(3) 0.048(3) 0.042(3) -0.003(2) 0.011(2) -0.011(2)
C44 0.049(3) 0.042(3) 0.038(3) 0.004(2) 0.017(2) 0.002(2)
C45 0.070(4) 0.075(4) 0.042(3) -0.002(3) 0.021(3) 0.003(3)
B1 0.047(3) 0.048(3) 0.038(3) -0.019(3) 0.023(2) -0.006(2)
B2 0.032(3) 0.059(4) 0.039(3) 0.006(3) 0.007(2) -0.015(3)

loop_
_atom_type_symbol
_atom_type_description
_atom_type_scat_dispersion_real
_atom_type_scat_dispersion_imag
_atom_type_scat_source
C C 0.003 0.002
;
International Tables for Crystallography
(1992, Vol. C, Tables 4.2.6.8 and 6.1.1.4)
;
H H 0.000 0.000
;
International Tables for Crystallography
(1992, Vol. C, Table 6.1.1.4)
;
Co Co 0.349 0.972
;
International Tables for Crystallography
(1992, Vol. C, Tables 4.2.6.8 and 6.1.1.4)
;
B B 0.001 0.001
;
International Tables for Crystallography
(1992, Vol. C, Tables 4.2.6.8 and 6.1.1.4)
;
F F 0.017 0.010
;
International Tables for Crystallography
(1992, Vol. C, Tables 4.2.6.8 and 6.1.1.4)
;
N N 0.006 0.003
;
International Tables for Crystallography
(1992, Vol. C, Tables 4.2.6.8 and 6.1.1.4)
;
O O 0.011 0.006
;
International Tables for Crystallography
(1992, Vol. C, Tables 4.2.6.8 and 6.1.1.4)
;

loop_
_geom_angle_atom_site_label_1
_geom_angle_atom_site_label_2
_geom_angle_atom_site_label_3
_geom_angle
_geom_angle_publ_flag
N1 Co1 N2 76.41(17) yes
N1 Co1 N3 152.98(16) yes
N1 Co1 N4 95.49(19) no
N1 Co1 N5 111.88(17) yes
N1 Co1 N6 91.12(18) no
N2 Co1 N3 77.31(16) yes
N2 Co1 N4 95.9(2) no
N2 Co1 N5 169.48(18) yes
N2 Co1 N6 109.9(2) no
N3 Co1 N4 93.34(17) no
N3 Co1 N5 94.96(16) no
N3 Co1 N6 91.93(17) no
N4 Co1 N5 77.21(18) yes
N4 Co1 N6 154.20(15) yes
N5 Co1 N6 77.19(19) yes
F10 F5 F11 115(2) no
F10 F5 B2 59.3(17) no
F11 F5 B2 58.1(12) no
F9 F6 F10 110(2) no
F9 F6 B2 58.4(10) no
F10 F6 B2 57.8(17) no
F9 F7 F11 126(2) no
F9 F7 B2 68.4(15) no
F11 F7 B2 64.2(16) no
F6 F9 F7 122(2) no
F6 F9 B2 61.4(12) no
F7 F9 B2 62.6(16) no
F5 F10 F6 130(3) no
F5 F10 B2 67.2(18) no
F6 F10 B2 69(2) no
F5 F11 F7 113.2(18) no
F5 F11 B2 59.1(11) no
F7 F11 B2 59.8(15) no
Co1 N1 C6 115.1(3) no
Co1 N1 C10 128.0(3) no
C6 N1 C10 116.9(4) no
Co1 N2 C1 121.1(3) no
Co1 N2 C5 118.9(3) no
C1 N2 C5 119.2(4) no
Co1 N3 C11 114.4(3) no
Co1 N3 C15 127.0(3) no
C11 N3 C15 118.5(4) no
Co1 N4 C28 114.5(3) no
Co1 N4 C32 127.0(3) no
C28 N4 C32 118.5(5) no
Co1 N5 C23 117.7(3) no
Co1 N5 C27 119.4(4) no
C23 N5 C27 120.4(4) no
Co1 N6 C33 114.4(3) no
Co1 N6 C37 127.8(3) no
C33 N6 C37 117.8(4) no
O1 N9 O2 124.2(5) no
O1 N9 C45 118.0(6) no
O2 N9 C45 117.7(5) no
N2 C1 C2 122.4(4) no
N2 C1 C6 112.9(4) no
C2 C1 C6 124.8(4) no
C1 C2 C3 118.8(4) no
C2 C3 C4 119.2(4) no
C2 C3 C16 121.5(4) no
C4 C3 C16 119.3(4) no
C3 C4 C5 120.0(4) no
N2 C5 C4 120.4(4) no
N2 C5 C11 113.6(3) no
C4 C5 C11 126.0(4) no
N1 C6 C1 113.5(4) no
N1 C6 C7 121.7(4) no
C1 C6 C7 124.8(4) no
C6 C7 C8 118.9(5) no
C7 C8 C9 120.5(5) no
C8 C9 C10 117.9(5) no
N1 C10 C9 124.1(5) no
N3 C11 C5 115.2(4) no
N3 C11 C12 120.8(4) no
C5 C11 C12 124.0(4) no
C11 C12 C13 119.8(4) no
C12 C13 C14 119.7(5) no
C13 C14 C15 118.6(4) no
N3 C15 C14 122.4(4) no
C3 C16 C17 119.9(5) no
C3 C16 C21 120.5(4) no
C17 C16 C21 119.5(4) no
C16 C17 C18 120.4(5) no
C17 C18 C19 119.7(5) no
C18 C19 C20 120.1(4) no
C18 C19 C22 119.8(5) no
C20 C19 C22 120.1(5) no
C19 C20 C21 120.6(5) no
C16 C21 C20 119.5(5) no
N7 C22 C19 177.2(7) no
N5 C23 C24 121.3(5) no
N5 C23 C28 114.1(4) no
C24 C23 C28 124.6(5) no
C23 C24 C25 118.4(5) no
C24 C25 C26 118.6(4) no
C24 C25 C38 120.5(5) no
C26 C25 C38 120.7(5) no
C25 C26 C27 119.8(5) no
N5 C27 C26 121.3(5) no
N5 C27 C33 113.8(4) no
C26 C27 C33 124.8(5) no
N4 C28 C23 114.9(5) no
N4 C28 C29 122.6(4) no
C23 C28 C29 122.5(4) no
C28 C29 C30 117.9(4) no
C29 C30 C31 119.5(6) no
C30 C31 C32 119.3(5) no
N4 C32 C31 122.2(4) no
N6 C33 C27 114.2(4) no
N6 C33 C34 122.1(5) no
C27 C33 C34 123.7(4) no
C33 C34 C35 118.5(4) no
C34 C35 C36 119.9(5) no
C35 C36 C37 118.1(6) no
N6 C37 C36 123.6(4) no
C25 C38 C39 119.1(4) no
C25 C38 C43 120.7(4) no
C39 C38 C43 120.2(4) no
C38 C39 C40 119.3(5) no
C39 C40 C41 119.7(5) no
C40 C41 C42 121.2(4) no
C40 C41 C44 118.2(5) no
C42 C41 C44 120.6(4) no
C41 C42 C43 118.4(4) no
C38 C43 C42 120.9(5) no
N8 C44 C41 177.1(6) no
F1 B1 F2 106.2(5) no
F1 B1 F3 112.6(5) no
F1 B1 F4 109.3(6) no
F2 B1 F3 111.3(7) no
F2 B1 F4 103.6(5) no
F3 B1 F4 113.2(5) no
F5 B2 F6 103.8(13) no
F5 B2 F7 113.1(14) no
F5 B2 F8 114.7(6) no
F5 B2 F9 132.2(9) no
F5 B2 F10 53.5(19) no
F5 B2 F11 62.9(17) no
F6 B2 F7 108.2(14) no
F6 B2 F8 108.0(7) no
F6 B2 F9 60.2(16) no
F6 B2 F10 53.6(19) no
F6 B2 F11 142.6(10) no
F7 B2 F8 108.7(8) no
F7 B2 F9 49.1(17) no
F7 B2 F10 140.3(14) no
F7 B2 F11 55.9(19) no
F8 B2 F9 113.1(9) no
F8 B2 F10 110.6(12) no
F8 B2 F11 109.3(8) no
F9 B2 F10 108.2(19) no
F9 B2 F11 101(2) no
F10 B2 F11 114.1(19) no
C1 C2 H2 120.6 no
C3 C2 H2 120.6 no
C3 C4 H4 120.0 no
C5 C4 H4 120.0 no
C6 C7 H7 120.6 no
C8 C7 H7 120.6 no
C7 C8 H8 119.8 no
C9 C8 H8 119.8 no
C8 C9 H9 121.0 no
C10 C9 H9 121.0 no
N1 C10 H10 118.0 no
C9 C10 H10 118.0 no
C11 C12 H12 120.1 no
C13 C12 H12 120.1 no
C12 C13 H13 120.2 no
C14 C13 H13 120.1 no
C13 C14 H14 120.7 no
C15 C14 H14 120.7 no
N3 C15 H15 118.8 no
C14 C15 H15 118.8 no
C16 C17 H17 119.8 no
C18 C17 H17 119.8 no
C17 C18 H18 120.1 no
C19 C18 H18 120.1 no
C19 C20 H20 119.7 no
C21 C20 H20 119.7 no
C16 C21 H21 120.2 no
C20 C21 H21 120.2 no
C23 C24 H24 120.8 no
C25 C24 H24 120.8 no
C25 C26 H26 120.1 no
C27 C26 H26 120.1 no
C28 C29 H29 121.1 no
C30 C29 H29 121.1 no
C29 C30 H30 120.3 no
C31 C30 H30 120.3 no
C30 C31 H31 120.4 no
C32 C31 H31 120.4 no
N4 C32 H32 118.9 no
C31 C32 H32 118.9 no
C33 C34 H34 120.8 no
C35 C34 H34 120.8 no
C34 C35 H35 120.0 no
C36 C35 H35 120.0 no
C35 C36 H36 121.0 no
C37 C36 H36 120.9 no
N6 C37 H37 118.2 no
C36 C37 H37 118.2 no
C38 C39 H39 120.3 no
C40 C39 H39 120.3 no
C39 C40 H40 120.1 no
C41 C40 H40 120.1 no
C41 C42 H42 120.8 no
C43 C42 H42 120.8 no
C38 C43 H43 119.5 no
C42 C43 H43 119.5 no
N9 C45 H45A 109.5 no
N9 C45 H45B 109.5 no
N9 C45 H45C 109.5 no
H45A C45 H45B 109.5 no
H45A C45 H45C 109.5 no
H45B C45 H45C 109.5 no

loop_
_geom_bond_atom_site_label_1
_geom_bond_atom_site_label_2
_geom_bond_distance
_geom_bond_publ_flag
Co1 N1 2.132(4) yes
Co1 N2 2.007(4) yes
Co1 N3 2.146(4) yes
Co1 N4 2.147(5) yes
Co1 N5 2.028(4) yes
Co1 N6 2.133(4) yes
F1 B1 1.420(8) no
F2 B1 1.385(7) no
F3 B1 1.326(10) no
F4 B1 1.375(8) no
F5 F10 1.15(4) no
F5 F11 1.37(3) no
F5 B2 1.317(15) no
F6 F9 1.33(3) no
F6 F10 1.17(4) no
F6 B2 1.350(17) no
F7 F9 1.06(3) no
F7 F11 1.20(4) no
F7 B2 1.25(2) no
F8 B2 1.385(7) no
F9 B2 1.310(12) no
F10 B2 1.23(3) no
F11 B2 1.303(19) no
O1 N9 1.204(8) no
O2 N9 1.235(8) no
N1 C6 1.384(6) no
N1 C10 1.328(7) no
N2 C1 1.343(6) no
N2 C5 1.378(6) no
N3 C11 1.355(5) no
N3 C15 1.347(6) no
N4 C28 1.334(6) no
N4 C32 1.344(6) no
N5 C23 1.350(8) no
N5 C27 1.332(7) no
N6 C33 1.372(5) no
N6 C37 1.324(8) no
N7 C22 1.134(7) no
N8 C44 1.125(6) no
N9 C45 1.474(8) no
C1 C2 1.370(6) no
C1 C6 1.484(7) no
C2 C3 1.396(8) no
C3 C4 1.379(7) no
C3 C16 1.507(6) no
C4 C5 1.374(6) no
C5 C11 1.467(6) no
C6 C7 1.376(7) no
C7 C8 1.372(8) no
C8 C9 1.367(8) no
C9 C10 1.380(8) no
C11 C12 1.406(7) no
C12 C13 1.365(6) no
C13 C14 1.373(6) no
C14 C15 1.397(7) no
C16 C17 1.401(8) no
C16 C21 1.412(8) no
C17 C18 1.374(6) no
C18 C19 1.408(9) no
C19 C20 1.385(8) no
C19 C22 1.442(7) no
C20 C21 1.378(7) no
C23 C24 1.385(6) no
C23 C28 1.488(7) no
C24 C25 1.406(7) no
C25 C26 1.388(8) no
C25 C38 1.495(6) no
C26 C27 1.373(6) no
C27 C33 1.494(8) no
C28 C29 1.396(8) no
C29 C30 1.397(7) no
C30 C31 1.362(7) no
C31 C32 1.385(9) no
C33 C34 1.389(7) no
C34 C35 1.380(9) no
C35 C36 1.384(7) no
C36 C37 1.390(9) no
C38 C39 1.391(8) no
C38 C43 1.374(7) no
C39 C40 1.384(7) no
C40 C41 1.378(7) no
C41 C42 1.394(8) no
C41 C44 1.467(7) no
C42 C43 1.381(7) no
C2 H2 0.950 no
C4 H4 0.950 no
C7 H7 0.950 no
C8 H8 0.950 no
C9 H9 0.950 no
C10 H10 0.950 no
C12 H12 0.950 no
C13 H13 0.950 no
C14 H14 0.950 no
C15 H15 0.950 no
C17 H17 0.950 no
C18 H18 0.950 no
C20 H20 0.950 no
C21 H21 0.950 no
C24 H24 0.950 no
C26 H26 0.950 no
C29 H29 0.950 no
C30 H30 0.950 no
C31 H31 0.950 no
C32 H32 0.950 no
C34 H34 0.950 no
C35 H35 0.950 no
C36 H36 0.950 no
C37 H37 0.950 no
C39 H39 0.950 no
C40 H40 0.950 no
C42 H42 0.950 no
C43 H43 0.950 no
C45 H45A 0.980 no
C45 H45B 0.980 no
C45 H45C 0.980 no

loop_
_geom_contact_atom_site_label_1
_geom_contact_atom_site_label_2
_geom_contact_distance
_geom_contact_site_symmetry_2
Co1 C1 2.935(4) .
Co1 C5 2.933(4) .
Co1 C6 2.994(4) .
Co1 C10 3.130(6) .
Co1 C11 2.973(5) .
Co1 C15 3.146(5) .
Co1 C23 2.912(5) .
Co1 C27 2.923(4) .
Co1 C28 2.960(6) .
Co1 C32 3.145(6) .
Co1 C33 2.975(4) .
Co1 C37 3.125(6) .
F1 F2 2.244(6) .
F1 F3 2.285(8) .
F1 F4 2.279(5) .
F1 O1 3.539(8) 3_545
F1 N9 3.509(8) 3_545
F1 C4 3.348(7) .
F1 C12 3.256(6) .
F1 C17 3.373(7) 3_445
F2 F1 2.244(6) .
F2 F3 2.239(7) .
F2 F4 2.168(6) .
F2 F5 3.256(18) .
F2 C21 3.512(9) .
F2 C29 3.549(7) 2_555
F2 C43 3.562(8) 4_555
F3 F1 2.285(8) .
F3 F2 2.239(7) .
F3 F4 2.255(8) .
F3 C2 3.394(7) 3_445
F3 C17 3.109(7) 3_445
F3 C24 3.509(10) 2_555
F3 C39 3.085(10) 2_555
F4 F1 2.279(5) .
F4 F2 2.168(6) .
F4 F3 2.255(8) .
F4 C4 3.084(9) .
F4 C5 3.339(8) .
F4 C11 3.572(8) .
F4 C12 3.521(7) .
F4 C42 3.417(7) 4_555
F4 C43 3.288(7) 4_555
F4 C45 3.504(10) .
F5 F2 3.256(18) .
F5 F6 2.10(2) .
F5 F7 2.14(3) .
F5 F8 2.274(13) .
F5 F9 2.402(17) .
F5 C26 3.585(14) 4_555
F5 C34 3.173(11) 4_555
F5 C45 2.917(11) .
F6 F5 2.10(2) .
F6 F7 2.11(2) .
F6 F8 2.212(13) .
F6 F11 2.51(2) .
F6 C9 3.215(19) 2_565
F6 C10 3.326(19) 2_565
F6 C20 3.58(2) 3_455
F6 C30 3.091(18) 4_455
F6 C31 3.49(2) 4_455
F6 C34 3.496(13) 4_555
F7 F5 2.14(3) .
F7 F6 2.11(2) .
F7 F8 2.143(19) .
F7 F10 2.33(4) .
F7 N7 3.559(19) 1_455
F7 C14 3.31(2) 2_555
F7 C15 3.46(2) 2_555
F7 C34 3.216(15) 4_555
F7 C35 3.161(15) 4_555
F8 F5 2.274(13) .
F8 F6 2.212(13) .
F8 F7 2.143(19) .
F8 F9 2.248(10) .
F8 F10 2.15(2) .
F8 F11 2.192(15) .
F8 C18 3.459(7) 1_455
F8 C29 3.426(7) 4_455
F8 C30 3.099(7) 4_455
F8 C45 3.074(9) .
F9 F5 2.402(17) .
F9 F8 2.248(10) .
F9 F10 2.06(3) .
F9 F11 2.02(3) .
F9 C9 3.41(2) 2_565
F9 C14 3.37(2) 2_555
F9 C30 3.08(2) 4_455
F9 C31 3.14(2) 4_455
F9 C34 3.248(18) 4_555
F9 C35 3.21(2) 4_555
F10 F7 2.33(4) .
F10 F8 2.15(2) .
F10 F9 2.06(3) .
F10 F11 2.12(3) .
F10 C20 3.36(3) 3_455
F10 C34 3.40(2) 4_555
F10 C45 3.18(3) .
F11 F6 2.51(2) .
F11 F8 2.192(15) .
F11 F9 2.02(3) .
F11 F10 2.12(3) .
F11 C24 3.295(17) 2_555
F11 C34 3.160(16) 4_555
F11 C35 3.49(2) 4_555
F11 C39 3.46(2) 2_555
O1 F1 3.539(8) 3_455
O1 O2 2.155(8) .
O1 C7 3.519(7) 3_445
O1 C8 3.258(9) 3_445
O1 C12 3.430(7) 3_455
O1 C40 3.269(8) 2_555
O1 C45 2.299(8) .
O2 O1 2.155(8) .
O2 N8 3.541(8) 4_555
O2 C4 3.107(7) 3_455
O2 C36 3.304(8) .
O2 C37 3.494(9) .
O2 C41 3.519(8) 4_555
O2 C42 3.110(8) 4_555
O2 C44 3.289(9) 4_555
O2 C45 2.322(9) .
N1 N2 2.562(6) .
N1 N4 3.167(6) .
N1 N5 3.447(5) .
N1 N6 3.045(6) .
N1 C1 2.399(6) .
N1 C7 2.411(6) .
N1 C8 2.766(7) .
N1 C9 2.392(7) .
N1 C37 3.562(8) .
N2 N1 2.562(6) .
N2 N3 2.596(5) .
N2 N4 3.086(7) .
N2 N6 3.389(6) .
N2 C2 2.377(6) .
N2 C3 2.762(6) .
N2 C4 2.388(6) .
N2 C6 2.357(6) .
N2 C11 2.381(6) .
N2 C32 3.314(9) .
N3 N2 2.596(5) .
N3 N4 3.122(7) .
N3 N5 3.077(6) .
N3 N6 3.076(5) .
N3 C5 2.383(5) .
N3 C12 2.400(6) .
N3 C13 2.778(6) .
N3 C14 2.405(6) .
N4 N1 3.167(6) .
N4 N2 3.086(7) .
N4 N3 3.122(7) .
N4 N5 2.607(6) .
N4 C23 2.379(5) .
N4 C29 2.394(7) .
N4 C30 2.769(8) .
N4 C31 2.390(8) .
N4 C35 3.574(6) 3_545
N5 N1 3.447(5) .
N5 N3 3.077(6) .
N5 N4 2.607(6) .
N5 N6 2.597(7) .
N5 C15 3.280(7) .
N5 C24 2.384(7) .
N5 C25 2.758(6) .
N5 C26 2.358(6) .
N5 C28 2.382(7) .
N5 C33 2.369(8) .
N6 N1 3.045(6) .
N6 N2 3.389(6) .
N6 N3 3.076(5) .
N6 N5 2.597(7) .
N6 C10 3.559(8) .
N6 C27 2.407(6) .
N6 C34 2.417(6) .
N6 C35 2.777(7) .
N6 C36 2.392(8) .
N7 F7 3.559(19) 1_655
N7 C10 3.261(10) 4_555
N7 C14 3.261(7) 2_655
N7 C15 3.198(6) 2_655
N7 C18 3.514(7) .
N7 C19 2.576(7) .
N7 C20 3.465(7) .
N8 O2 3.541(8) 4_454
N8 C31 3.524(7) 2_454
N8 C32 3.456(6) 2_454
N8 C37 3.368(6) 4_454
N8 C40 3.451(6) .
N8 C41 2.591(6) .
N8 C42 3.523(7) .
N9 F1 3.509(8) 3_455
C1 Co1 2.935(4) .
C1 N1 2.399(6) .
C1 C3 2.381(7) .
C1 C4 2.728(7) .
C1 C5 2.347(7) .
C1 C7 2.535(7) .
C2 F3 3.394(7) 3_555
C2 N2 2.377(6) .
C2 C4 2.393(7) .
C2 C5 2.748(7) .
C2 C6 2.529(7) .
C2 C7 3.053(7) .
C2 C16 2.534(7) .
C2 C17 2.997(6) .
C2 C42 3.483(9) 4_555
C2 C43 3.594(9) 4_555
C3 N2 2.762(6) .
C3 C1 2.381(7) .
C3 C5 2.385(6) .
C3 C17 2.517(7) .
C3 C21 2.535(7) .
C3 C43 3.459(9) 4_555
C4 F1 3.348(7) .
C4 F4 3.084(9) .
C4 O2 3.107(7) 3_545
C4 N2 2.388(6) .
C4 C1 2.728(7) .
C4 C2 2.393(7) .
C4 C11 2.531(6) .
C4 C12 3.061(6) .
C4 C16 2.491(6) .
C4 C21 2.965(6) .
C5 Co1 2.933(4) .
C5 F4 3.339(8) .
C5 N3 2.383(5) .
C5 C1 2.347(7) .
C5 C2 2.748(7) .
C5 C3 2.385(6) .
C5 C12 2.537(7) .
C6 Co1 2.994(4) .
C6 N2 2.357(6) .
C6 C2 2.529(7) .
C6 C8 2.366(8) .
C6 C9 2.730(8) .
C6 C10 2.312(7) .
C7 O1 3.519(7) 3_555
C7 N1 2.411(6) .
C7 C1 2.535(7) .
C7 C2 3.053(7) .
C7 C9 2.377(8) .
C7 C10 2.709(8) .
C8 O1 3.258(9) 3_555
C8 N1 2.766(7) .
C8 C6 2.366(8) .
C8 C10 2.354(8) .
C9 F6 3.215(19) 2_564
C9 F9 3.41(2) 2_564
C9 N1 2.392(7) .
C9 C6 2.730(8) .
C9 C7 2.377(8) .
C10 Co1 3.130(6) .
C10 F6 3.326(19) 2_564
C10 N6 3.559(8) .
C10 N7 3.261(10) 4_454
C10 C6 2.312(7) .
C10 C7 2.709(8) .
C10 C8 2.354(8) .
C11 Co1 2.973(5) .
C11 F4 3.572(8) .
C11 N2 2.381(6) .
C11 C4 2.531(6) .
C11 C13 2.398(7) .
C11 C14 2.745(6) .
C11 C15 2.323(6) .
C12 F1 3.256(6) .
C12 F4 3.521(7) .
C12 O1 3.430(7) 3_545
C12 N3 2.400(6) .
C12 C4 3.061(6) .
C12 C5 2.537(7) .
C12 C14 2.368(6) .
C12 C15 2.718(6) .
C13 N3 2.778(6) .
C13 C11 2.398(7) .
C13 C15 2.381(7) .
C14 F7 3.31(2) 2_554
C14 F9 3.37(2) 2_554
C14 N3 2.405(6) .
C14 N7 3.261(7) 2_454
C14 C11 2.745(6) .
C14 C12 2.368(6) .
C14 C32 3.557(7) 3_445
C15 Co1 3.146(5) .
C15 F7 3.46(2) 2_554
C15 N5 3.280(7) .
C15 N7 3.198(6) 2_454
C15 C11 2.323(6) .
C15 C12 2.718(6) .
C15 C13 2.381(7) .
C15 C27 3.564(7) .
C16 C2 2.534(7) .
C16 C4 2.491(6) .
C16 C18 2.407(7) .
C16 C19 2.780(6) .
C16 C20 2.411(7) .
C17 F1 3.373(7) 3_555
C17 F3 3.109(7) 3_555
C17 C2 2.997(6) .
C17 C3 2.517(7) .
C17 C19 2.406(7) .
C17 C20 2.783(8) .
C17 C21 2.430(9) .
C18 F8 3.459(7) 1_655
C18 N7 3.514(7) .
C18 C16 2.407(7) .
C18 C20 2.419(9) .
C18 C21 2.792(8) .
C18 C22 2.466(8) .
C18 C40 3.307(9) 2_655
C19 N7 2.576(7) .
C19 C16 2.780(6) .
C19 C17 2.406(7) .
C19 C21 2.400(7) .
C20 F6 3.58(2) 3_545
C20 F10 3.36(3) 3_545
C20 N7 3.465(7) .
C20 C16 2.411(7) .
C20 C17 2.783(8) .
C20 C18 2.419(9) .
C20 C22 2.450(7) .
C21 F2 3.512(9) .
C21 C3 2.535(7) .
C21 C4 2.965(6) .
C21 C17 2.430(9) .
C21 C18 2.792(8) .
C21 C19 2.400(7) .
C22 C18 2.466(8) .
C22 C20 2.450(7) .
C23 Co1 2.912(5) .
C23 N4 2.379(5) .
C23 C25 2.398(6) .
C23 C26 2.730(8) .
C23 C27 2.327(8) .
C23 C29 2.529(8) .
C24 F3 3.509(10) 2_554
C24 F11 3.295(17) 2_554
C24 N5 2.384(7) .
C24 C26 2.403(8) .
C24 C27 2.744(8) .
C24 C28 2.544(6) .
C24 C29 3.038(7) .
C24 C38 2.519(6) .
C24 C39 2.983(6) .
C25 N5 2.758(6) .
C25 C23 2.398(6) .
C25 C27 2.389(7) .
C25 C39 2.488(7) .
C25 C43 2.493(6) .
C26 F5 3.585(14) 4_454
C26 N5 2.358(6) .
C26 C23 2.730(8) .
C26 C24 2.403(8) .
C26 C33 2.541(7) .
C26 C34 3.053(9) .
C26 C38 2.506(7) .
C26 C43 3.039(7) .
C27 Co1 2.923(4) .
C27 N6 2.407(6) .
C27 C15 3.564(7) .
C27 C23 2.327(8) .
C27 C24 2.744(8) .
C27 C25 2.389(7) .
C27 C34 2.543(9) .
C28 Co1 2.960(6) .
C28 N5 2.382(7) .
C28 C24 2.544(6) .
C28 C30 2.392(8) .
C28 C31 2.720(7) .
C28 C32 2.301(6) .
C28 C35 3.597(7) 3_545
C29 F2 3.549(7) 2_554
C29 F8 3.426(7) 4_554
C29 N4 2.394(7) .
C29 C23 2.529(8) .
C29 C24 3.038(7) .
C29 C31 2.383(6) .
C29 C32 2.726(7) .
C29 C34 3.478(7) 3_545
C30 F6 3.091(18) 4_554
C30 F8 3.099(7) 4_554
C30 F9 3.08(2) 4_554
C30 N4 2.769(8) .
C30 C28 2.392(8) .
C30 C32 2.370(9) .
C30 C34 3.376(7) 3_545
C30 C35 3.591(8) 3_545
C30 B2 3.544(10) 4_554
C31 F6 3.49(2) 4_554
C31 F9 3.14(2) 4_554
C31 N4 2.390(8) .
C31 N8 3.524(7) 2_655
C31 C28 2.720(7) .
C31 C29 2.383(6) .
C31 C35 3.531(8) 3_545
C31 C36 3.482(8) 3_545
C32 Co1 3.145(6) .
C32 N2 3.314(9) .
C32 N8 3.456(6) 2_655
C32 C14 3.557(7) 3_555
C32 C28 2.301(6) .
C32 C29 2.726(7) .
C32 C30 2.370(9) .
C32 C35 3.490(7) 3_545
C32 C36 3.379(7) 3_545
C33 Co1 2.975(4) .
C33 N5 2.369(8) .
C33 C26 2.541(7) .
C33 C35 2.379(9) .
C33 C36 2.733(9) .
C33 C37 2.308(7) .
C34 F5 3.173(11) 4_454
C34 F6 3.496(13) 4_454
C34 F7 3.216(15) 4_454
C34 F9 3.248(18) 4_454
C34 F10 3.40(2) 4_454
C34 F11 3.160(16) 4_454
C34 N6 2.417(6) .
C34 C26 3.053(9) .
C34 C27 2.543(9) .
C34 C29 3.478(7) 3_455
C34 C30 3.376(7) 3_455
C34 C36 2.393(8) .
C34 C37 2.728(7) .
C34 B2 3.504(8) 4_454
C35 F7 3.161(15) 4_454
C35 F9 3.21(2) 4_454
C35 F11 3.49(2) 4_454
C35 N4 3.574(6) 3_455
C35 N6 2.777(7) .
C35 C28 3.597(7) 3_455
C35 C30 3.591(8) 3_455
C35 C31 3.531(8) 3_455
C35 C32 3.490(7) 3_455
C35 C33 2.379(9) .
C35 C37 2.379(7) .
C36 O2 3.304(8) .
C36 N6 2.392(8) .
C36 C31 3.482(8) 3_455
C36 C32 3.379(7) 3_455
C36 C33 2.733(9) .
C36 C34 2.393(8) .
C37 Co1 3.125(6) .
C37 O2 3.494(9) .
C37 N1 3.562(8) .
C37 N8 3.368(6) 4_555
C37 C33 2.308(7) .
C37 C34 2.728(7) .
C37 C35 2.379(7) .
C38 C24 2.519(6) .
C38 C26 2.506(7) .
C38 C40 2.395(7) .
C38 C41 2.750(6) .
C38 C42 2.397(6) .
C39 F3 3.085(10) 2_554
C39 F11 3.46(2) 2_554
C39 C24 2.983(6) .
C39 C25 2.488(7) .
C39 C41 2.388(6) .
C39 C42 2.785(7) .
C39 C43 2.397(8) .
C40 O1 3.269(8) 2_554
C40 N8 3.451(6) .
C40 C18 3.307(9) 2_454
C40 C38 2.395(7) .
C40 C42 2.414(8) .
C40 C43 2.763(8) .
C40 C44 2.442(7) .
C41 O2 3.519(8) 4_454
C41 N8 2.591(6) .
C41 C38 2.750(6) .
C41 C39 2.388(6) .
C41 C43 2.383(7) .
C42 F4 3.417(7) 4_454
C42 O2 3.110(8) 4_454
C42 N8 3.523(7) .
C42 C2 3.483(9) 4_454
C42 C38 2.397(6) .
C42 C39 2.785(7) .
C42 C40 2.414(8) .
C42 C44 2.485(7) .
C42 C45 3.579(11) 4_454
C43 F2 3.562(8) 4_454
C43 F4 3.288(7) 4_454
C43 C2 3.594(9) 4_454
C43 C3 3.459(9) 4_454
C43 C25 2.493(6) .
C43 C26 3.039(7) .
C43 C39 2.397(8) .
C43 C40 2.763(8) .
C43 C41 2.383(7) .
C44 O2 3.289(9) 4_454
C44 C40 2.442(7) .
C44 C42 2.485(7) .
C45 F4 3.504(10) .
C45 F5 2.917(11) .
C45 F8 3.074(9) .
C45 F10 3.18(3) .
C45 O1 2.299(8) .
C45 O2 2.322(9) .
C45 C42 3.579(11) 4_555
C45 B2 3.479(9) .
B2 C30 3.544(10) 4_455
B2 C34 3.504(8) 4_555
B2 C45 3.479(9) .
Co1 H10 3.198 .
Co1 H15 3.222 .
Co1 H32 3.220 .
Co1 H37 3.197 .
F1 H4 2.539 .
F1 H12 2.420 .
F1 H17 2.601 3_445
F1 H18 3.239 3_445
F1 H21 2.691 .
F1 H45A 3.036 3_545
F2 H21 2.665 .
F2 H24 3.317 2_555
F2 H26 3.123 4_555
F2 H29 2.703 2_555
F2 H34 3.565 4_555
F2 H43 2.614 4_555
F3 H2 2.484 3_445
F3 H7 3.073 3_445
F3 H17 2.581 3_445
F3 H24 2.650 2_555
F3 H29 3.440 2_555
F3 H39 2.847 2_555
F3 H45C 3.185 .
F4 H4 2.872 .
F4 H7 3.243 3_445
F4 H12 3.178 .
F4 H21 3.285 .
F4 H42 2.876 4_555
F4 H43 2.591 4_555
F4 H45B 3.182 .
F4 H45C 3.159 .
F5 H26 2.655 4_555
F5 H34 2.265 4_555
F5 H39 3.178 2_555
F5 H45A 2.880 .
F5 H45B 2.671 .
F5 H45C 2.704 .
F6 H9 2.546 2_565
F6 H10 2.734 2_565
F6 H20 2.688 3_455
F6 H30 2.445 4_455
F6 H31 3.230 4_455
F6 H34 2.984 4_555
F6 H45A 3.587 .
F7 H9 3.467 2_565
F7 H14 2.994 2_555
F7 H15 3.303 2_555
F7 H34 2.681 4_555
F7 H35 2.551 4_555
F7 H39 3.325 2_555
F8 H18 2.554 1_455
F8 H20 3.405 3_455
F8 H29 3.353 4_455
F8 H30 2.743 4_455
F8 H39 2.966 2_555
F8 H45A 2.449 .
F8 H45B 3.460 .
F8 H45C 2.913 .
F9 H9 2.627 2_565
F9 H10 3.484 2_565
F9 H14 2.968 2_555
F9 H30 2.820 4_455
F9 H31 2.925 4_455
F9 H34 2.842 4_555
F9 H35 2.751 4_555
F10 H9 3.322 2_565
F10 H20 2.632 3_455
F10 H26 2.860 4_555
F10 H30 3.310 4_455
F10 H34 2.652 4_555
F10 H45A 2.842 .
F10 H45B 2.902 .
F10 H45C 3.274 .
F11 H24 2.914 2_555
F11 H34 2.374 4_555
F11 H35 3.051 4_555
F11 H39 2.537 2_555
F11 H45C 3.244 .
O1 H4 3.570 3_455
O1 H7 3.254 3_445
O1 H8 2.752 3_445
O1 H12 2.772 3_455
O1 H36 3.314 .
O1 H40 2.414 2_555
O1 H45A 2.762 .
O1 H45B 3.042 .
O1 H45C 2.420 .
O2 H4 2.565 3_455
O2 H12 3.203 3_455
O2 H21 3.587 3_455
O2 H36 2.612 .
O2 H37 2.974 .
O2 H42 2.536 4_555
O2 H45A 2.741 .
O2 H45B 2.457 .
O2 H45C 3.086 .
N1 H7 3.267 .
N1 H9 3.240 .
N1 H10 1.962 .
N1 H32 3.525 .
N1 H37 3.364 .
N2 H2 3.229 .
N2 H4 3.245 .
N2 H32 2.810 .
N2 H37 3.269 .
N3 H12 3.252 .
N3 H14 3.255 .
N3 H15 1.987 .
N3 H35 3.158 3_545
N4 H14 3.423 3_555
N4 H29 3.246 .
N4 H31 3.240 .
N4 H32 1.986 .
N4 H35 3.318 3_545
N5 H10 3.341 .
N5 H15 2.782 .
N5 H24 3.240 .
N5 H26 3.209 .
N6 H8 3.414 3_445
N6 H10 3.392 .
N6 H15 3.431 .
N6 H34 3.271 .
N6 H36 3.239 .
N6 H37 1.961 .
N7 H10 3.043 4_555
N7 H14 2.708 2_655
N7 H15 2.541 2_655
N7 H18 3.497 .
N7 H20 3.416 .
N8 H13 2.804 4_444
N8 H31 2.972 2_454
N8 H32 2.803 2_454
N8 H36 3.489 4_454
N8 H37 2.835 4_454
N8 H40 3.390 .
N8 H42 3.518 .
N9 H4 3.078 3_455
N9 H8 3.391 3_445
N9 H12 3.135 3_455
N9 H36 3.326 .
N9 H40 3.049 2_555
N9 H42 2.980 4_555
N9 H45A 2.024 .
N9 H45B 2.024 .
N9 H45C 2.024 .
C1 H2 2.026 .
C1 H7 2.735 .
C1 H32 2.951 .
C1 H42 3.581 4_555
C2 H4 3.254 .
C2 H7 2.798 .
C2 H17 2.704 .
C2 H32 3.498 .
C3 H2 2.050 .
C3 H4 2.028 .
C3 H17 2.669 .
C3 H21 2.700 .
C3 H43 3.403 4_555
C4 H2 3.256 .
C4 H12 2.800 .
C4 H21 2.720 .
C4 H36 3.552 3_545
C5 H4 2.023 .
C5 H12 2.732 .
C5 H32 3.272 .
C5 H36 3.321 3_545
C6 H2 2.729 .
C6 H7 2.031 .
C6 H8 3.227 .
C6 H10 3.172 .
C6 H32 3.427 .
C7 H2 2.797 .
C7 H8 2.020 .
C7 H9 3.240 .
C8 H7 2.028 .
C8 H9 2.027 .
C8 H10 3.205 .
C9 H7 3.237 .
C9 H8 2.015 .
C9 H10 2.009 .
C9 H31 3.169 3_455
C10 H8 3.218 .
C10 H9 2.039 .
C10 H31 2.981 3_455
C11 H4 2.735 .
C11 H12 2.054 .
C11 H13 3.260 .
C11 H15 3.178 .
C11 H35 3.446 3_545
C11 H36 3.064 3_545
C12 H4 2.796 .
C12 H13 2.017 .
C12 H14 3.230 .
C12 H35 3.580 3_545
C12 H36 3.082 3_545
C13 H12 2.017 .
C13 H14 2.030 .
C13 H15 3.233 .
C13 H32 3.317 3_445
C13 H35 3.421 3_545
C14 H12 3.228 .
C14 H13 2.024 .
C14 H15 2.032 .
C14 H32 3.415 3_445
C14 H35 3.126 3_545
C15 H13 3.246 .
C15 H14 2.051 .
C15 H35 3.013 3_545
C16 H2 2.709 .
C16 H4 2.638 .
C16 H17 2.046 .
C16 H18 3.266 .
C16 H20 3.270 .
C16 H21 2.061 .
C16 H43 3.555 4_555
C17 H2 2.749 .
C17 H18 2.025 .
C17 H21 3.288 .
C17 H24 3.452 4_555
C17 H40 3.444 2_655
C18 H17 2.022 .
C18 H20 3.276 .
C18 H24 3.418 4_555
C18 H29 3.279 4_555
C18 H40 3.228 2_655
C19 H17 3.266 .
C19 H18 2.056 .
C19 H20 2.031 .
C19 H21 3.257 .
C20 H18 3.275 .
C20 H21 2.030 .
C20 H45A 3.292 3_545
C20 H45B 3.583 3_545
C21 H4 2.657 .
C21 H17 3.288 .
C21 H20 2.025 .
C21 H43 3.386 4_555
C21 H45A 3.213 3_545
C22 H10 3.259 4_555
C22 H18 2.637 .
C22 H20 2.613 .
C23 H15 3.161 .
C23 H24 2.042 .
C23 H29 2.722 .
C24 H15 3.587 .
C24 H26 3.266 .
C24 H29 2.772 .
C24 H39 2.710 .
C25 H24 2.061 .
C25 H26 2.038 .
C25 H39 2.642 .
C25 H43 2.644 .
C26 H15 3.333 .
C26 H24 3.268 .
C26 H34 2.796 .
C26 H43 2.822 .
C27 H15 2.845 .
C27 H26 2.024 .
C27 H34 2.738 .
C28 H24 2.747 .
C28 H29 2.054 .
C28 H30 3.257 .
C28 H32 3.156 .
C28 H35 3.297 3_545
C29 H18 3.317 4_454
C29 H24 2.779 .
C29 H30 2.047 .
C29 H31 3.247 .
C29 H34 3.361 3_545
C30 H10 3.501 3_545
C30 H29 2.055 .
C30 H31 2.016 .
C30 H32 3.221 .
C30 H34 3.559 3_545
C31 H10 3.459 3_545
C31 H13 3.459 3_555
C31 H14 2.925 3_555
C31 H29 3.246 .
C31 H30 2.015 .
C31 H32 2.023 .
C32 H13 3.247 3_555
C32 H14 2.815 3_555
C32 H30 3.233 .
C32 H31 2.038 .
C32 H35 3.576 3_545
C32 H36 3.401 3_545
C33 H9 3.390 3_445
C33 H15 3.291 .
C33 H26 2.735 .
C33 H30 3.520 3_455
C33 H34 2.045 .
C33 H35 3.242 .
C33 H37 3.167 .
C34 H9 2.906 3_445
C34 H26 2.781 .
C34 H30 3.556 3_455
C34 H35 2.029 .
C34 H36 3.256 .
C35 H8 3.447 3_445
C35 H9 2.897 3_445
C35 H34 2.037 .
C35 H36 2.043 .
C35 H37 3.231 .
C36 H8 2.931 3_445
C36 H9 3.398 3_445
C36 H32 3.454 3_455
C36 H34 3.256 .
C36 H35 2.034 .
C36 H37 2.020 .
C37 H8 2.940 3_445
C37 H31 3.475 3_455
C37 H35 3.243 .
C37 H36 2.047 .
C38 H24 2.695 .
C38 H26 2.672 .
C38 H39 2.042 .
C38 H40 3.255 .
C38 H42 3.256 .
C38 H43 2.019 .
C39 H18 3.415 2_454
C39 H24 2.771 .
C39 H40 2.034 .
C39 H43 3.252 .
C39 H45C 3.036 2_554
C40 H7 3.497 4_454
C40 H18 3.172 2_454
C40 H39 2.036 .
C40 H42 3.272 .
C40 H45C 2.897 2_554
C41 H39 3.248 .
C41 H40 2.029 .
C41 H42 2.050 .
C41 H43 3.244 .
C42 H37 3.470 4_454
C42 H40 3.270 .
C42 H43 2.026 .
C42 H45B 2.768 4_454
C43 H26 2.808 .
C43 H39 3.253 .
C43 H42 2.038 .
C43 H45B 2.872 4_454
C44 H17 3.590 2_454
C44 H37 2.906 4_454
C44 H40 2.591 .
C44 H42 2.666 .
C45 H39 3.459 2_555
C45 H40 2.901 2_555
C45 H42 3.177 4_555
B1 H2 3.423 3_445
B1 H4 3.212 .
B1 H7 3.599 3_445
B1 H12 3.278 .
B1 H17 3.086 3_445
B1 H21 3.097 .
B1 H24 3.474 2_555
B1 H29 3.440 2_555
B1 H43 3.215 4_555
B1 H45C 3.496 .
B2 H9 3.520 2_565
B2 H20 3.443 3_455
B2 H30 3.090 4_455
B2 H34 2.780 4_555
B2 H35 3.494 4_555
B2 H39 3.273 2_555
B2 H45A 3.084 .
B2 H45B 3.501 .
B2 H45C 3.289 .
H2 F3 2.484 3_555
H2 N2 3.229 .
H2 C1 2.026 .
H2 C3 2.050 .
H2 C4 3.256 .
H2 C6 2.729 .
H2 C7 2.797 .
H2 C16 2.709 .
H2 C17 2.749 .
H2 B1 3.423 3_555
H2 H7 2.272 .
H2 H13 3.587 3_555
H2 H17 2.258 .
H4 F1 2.539 .
H4 F4 2.872 .
H4 O1 3.570 3_545
H4 O2 2.565 3_545
H4 N2 3.245 .
H4 N9 3.078 3_545
H4 C2 3.254 .
H4 C3 2.028 .
H4 C5 2.023 .
H4 C11 2.735 .
H4 C12 2.796 .
H4 C16 2.638 .
H4 C21 2.657 .
H4 B1 3.212 .
H4 H12 2.264 .
H4 H21 2.221 .
H4 H36 3.511 3_545
H4 H45A 3.483 3_545
H7 F3 3.073 3_555
H7 F4 3.243 3_555
H7 O1 3.254 3_555
H7 N1 3.267 .
H7 C1 2.735 .
H7 C2 2.798 .
H7 C6 2.031 .
H7 C8 2.028 .
H7 C9 3.237 .
H7 C40 3.497 4_555
H7 B1 3.599 3_555
H7 H2 2.272 .
H7 H8 2.327 .
H7 H40 3.441 4_555
H8 O1 2.752 3_555
H8 N6 3.414 3_555
H8 N9 3.391 3_555
H8 C6 3.227 .
H8 C7 2.020 .
H8 C9 2.015 .
H8 C10 3.218 .
H8 C35 3.447 3_555
H8 C36 2.931 3_555
H8 C37 2.940 3_555
H8 H7 2.327 .
H8 H9 2.328 .
H8 H36 3.134 3_555
H8 H37 3.166 3_555
H9 F6 2.546 2_564
H9 F7 3.467 2_564
H9 F9 2.627 2_564
H9 F10 3.322 2_564
H9 N1 3.240 .
H9 C7 3.240 .
H9 C8 2.027 .
H9 C10 2.039 .
H9 C33 3.390 3_555
H9 C34 2.906 3_555
H9 C35 2.897 3_555
H9 C36 3.398 3_555
H9 B2 3.520 2_564
H9 H8 2.328 .
H9 H10 2.316 .
H9 H31 3.157 3_455
H9 H34 3.150 3_555
H9 H35 3.118 3_555
H10 Co1 3.198 .
H10 F6 2.734 2_564
H10 F9 3.484 2_564
H10 N1 1.962 .
H10 N5 3.341 .
H10 N6 3.392 .
H10 N7 3.043 4_454
H10 C6 3.172 .
H10 C8 3.205 .
H10 C9 2.009 .
H10 C22 3.259 4_454
H10 C30 3.501 3_455
H10 C31 3.459 3_455
H10 H9 2.316 .
H10 H20 3.213 4_454
H10 H30 2.903 3_455
H10 H31 2.820 3_455
H12 F1 2.420 .
H12 F4 3.178 .
H12 O1 2.772 3_545
H12 O2 3.203 3_545
H12 N3 3.252 .
H12 N9 3.135 3_545
H12 C4 2.800 .
H12 C5 2.732 .
H12 C11 2.054 .
H12 C13 2.017 .
H12 C14 3.228 .
H12 B1 3.278 .
H12 H4 2.264 .
H12 H13 2.319 .
H12 H36 3.213 3_545
H13 N8 2.804 4_545
H13 C11 3.260 .
H13 C12 2.017 .
H13 C14 2.024 .
H13 C15 3.246 .
H13 C31 3.459 3_445
H13 C32 3.247 3_445
H13 H2 3.587 3_445
H13 H12 2.319 .
H13 H14 2.335 .
H13 H31 3.078 3_445
H13 H32 2.667 3_445
H14 F7 2.994 2_554
H14 F9 2.968 2_554
H14 N3 3.255 .
H14 N4 3.423 3_445
H14 N7 2.708 2_454
H14 C12 3.230 .
H14 C13 2.030 .
H14 C15 2.051 .
H14 C31 2.925 3_445
H14 C32 2.815 3_445
H14 H13 2.335 .
H14 H15 2.340 .
H14 H31 3.034 3_445
H14 H32 2.880 3_445
H14 H35 3.521 3_545
H15 Co1 3.222 .
H15 F7 3.303 2_554
H15 N3 1.987 .
H15 N5 2.782 .
H15 N6 3.431 .
H15 N7 2.541 2_454
H15 C11 3.178 .
H15 C13 3.233 .
H15 C14 2.032 .
H15 C23 3.161 .
H15 C24 3.587 .
H15 C26 3.333 .
H15 C27 2.845 .
H15 C33 3.291 .
H15 H14 2.340 .
H15 H35 3.398 3_545
H17 F1 2.601 3_555
H17 F3 2.581 3_555
H17 C2 2.704 .
H17 C3 2.669 .
H17 C16 2.046 .
H17 C18 2.022 .
H17 C19 3.266 .
H17 C21 3.288 .
H17 C44 3.590 2_655
H17 B1 3.086 3_555
H17 H2 2.258 .
H17 H18 2.323 .
H17 H40 3.308 2_655
H18 F1 3.239 3_555
H18 F8 2.554 1_655
H18 N7 3.497 .
H18 C16 3.266 .
H18 C17 2.025 .
H18 C19 2.056 .
H18 C20 3.275 .
H18 C22 2.637 .
H18 C29 3.317 4_555
H18 C39 3.415 2_655
H18 C40 3.172 2_655
H18 H17 2.323 .
H18 H24 3.599 4_555
H18 H29 2.861 4_555
H18 H39 3.406 2_655
H18 H40 2.925 2_655
H18 H45A 3.474 1_655
H20 F6 2.688 3_545
H20 F8 3.405 3_545
H20 F10 2.632 3_545
H20 N7 3.416 .
H20 C16 3.270 .
H20 C18 3.276 .
H20 C19 2.031 .
H20 C21 2.025 .
H20 C22 2.613 .
H20 B2 3.443 3_545
H20 H10 3.213 4_555
H20 H21 2.328 .
H20 H30 2.945 2_555
H20 H45A 3.008 3_545
H20 H45B 3.495 3_545
H21 F1 2.691 .
H21 F2 2.665 .
H21 F4 3.285 .
H21 O2 3.587 3_545
H21 C3 2.700 .
H21 C4 2.720 .
H21 C16 2.061 .
H21 C17 3.288 .
H21 C19 3.257 .
H21 C20 2.030 .
H21 B1 3.097 .
H21 H4 2.221 .
H21 H20 2.328 .
H21 H43 3.010 4_555
H21 H45A 2.899 3_545
H24 F2 3.317 2_554
H24 F3 2.650 2_554
H24 F11 2.914 2_554
H24 N5 3.240 .
H24 C17 3.452 4_454
H24 C18 3.418 4_454
H24 C23 2.042 .
H24 C25 2.061 .
H24 C26 3.268 .
H24 C28 2.747 .
H24 C29 2.779 .
H24 C38 2.695 .
H24 C39 2.771 .
H24 B1 3.474 2_554
H24 H18 3.599 4_454
H24 H29 2.250 .
H24 H39 2.344 .
H26 F2 3.123 4_454
H26 F5 2.655 4_454
H26 F10 2.860 4_454
H26 N5 3.209 .
H26 C24 3.266 .
H26 C25 2.038 .
H26 C27 2.024 .
H26 C33 2.735 .
H26 C34 2.781 .
H26 C38 2.672 .
H26 C43 2.808 .
H26 H34 2.255 .
H26 H43 2.442 .
H29 F2 2.703 2_554
H29 F3 3.440 2_554
H29 F8 3.353 4_554
H29 N4 3.246 .
H29 C18 3.279 4_454
H29 C23 2.722 .
H29 C24 2.772 .
H29 C28 2.054 .
H29 C30 2.055 .
H29 C31 3.246 .
H29 B1 3.440 2_554
H29 H18 2.861 4_454
H29 H24 2.250 .
H29 H30 2.365 .
H29 H34 3.357 3_545
H30 F6 2.445 4_554
H30 F8 2.743 4_554
H30 F9 2.820 4_554
H30 F10 3.310 4_554
H30 C28 3.257 .
H30 C29 2.047 .
H30 C31 2.015 .
H30 C32 3.233 .
H30 C33 3.520 3_545
H30 C34 3.556 3_545
H30 B2 3.090 4_554
H30 H10 2.903 3_545
H30 H20 2.945 2_554
H30 H29 2.365 .
H30 H31 2.321 .
H31 F6 3.230 4_554
H31 F9 2.925 4_554
H31 N4 3.240 .
H31 N8 2.972 2_655
H31 C9 3.169 3_545
H31 C10 2.981 3_545
H31 C29 3.247 .
H31 C30 2.016 .
H31 C32 2.038 .
H31 C37 3.475 3_545
H31 H9 3.157 3_545
H31 H10 2.820 3_545
H31 H13 3.078 3_555
H31 H14 3.034 3_555
H31 H30 2.321 .
H31 H32 2.325 .
H32 Co1 3.220 .
H32 N1 3.525 .
H32 N2 2.810 .
H32 N4 1.986 .
H32 N8 2.803 2_655
H32 C1 2.951 .
H32 C2 3.498 .
H32 C5 3.272 .
H32 C6 3.427 .
H32 C13 3.317 3_555
H32 C14 3.415 3_555
H32 C28 3.156 .
H32 C30 3.221 .
H32 C31 2.023 .
H32 C36 3.454 3_545
H32 H13 2.667 3_555
H32 H14 2.880 3_555
H32 H31 2.325 .
H32 H36 3.260 3_545
H34 F2 3.565 4_454
H34 F5 2.265 4_454
H34 F6 2.984 4_454
H34 F7 2.681 4_454
H34 F9 2.842 4_454
H34 F10 2.652 4_454
H34 F11 2.374 4_454
H34 N6 3.271 .
H34 C26 2.796 .
H34 C27 2.738 .
H34 C29 3.361 3_455
H34 C30 3.559 3_455
H34 C33 2.045 .
H34 C35 2.037 .
H34 C36 3.256 .
H34 B2 2.780 4_454
H34 H9 3.150 3_445
H34 H26 2.255 .
H34 H29 3.357 3_455
H34 H35 2.341 .
H35 F7 2.551 4_454
H35 F9 2.751 4_454
H35 F11 3.051 4_454
H35 N3 3.158 3_455
H35 N4 3.318 3_455
H35 C11 3.446 3_455
H35 C12 3.580 3_455
H35 C13 3.421 3_455
H35 C14 3.126 3_455
H35 C15 3.013 3_455
H35 C28 3.297 3_455
H35 C32 3.576 3_455
H35 C33 3.242 .
H35 C34 2.029 .
H35 C36 2.034 .
H35 C37 3.243 .
H35 B2 3.494 4_454
H35 H9 3.118 3_445
H35 H14 3.521 3_455
H35 H15 3.398 3_455
H35 H34 2.341 .
H35 H36 2.349 .
H36 O1 3.314 .
H36 O2 2.612 .
H36 N6 3.239 .
H36 N8 3.489 4_555
H36 N9 3.326 .
H36 C4 3.552 3_455
H36 C5 3.321 3_455
H36 C11 3.064 3_455
H36 C12 3.082 3_455
H36 C32 3.401 3_455
H36 C34 3.256 .
H36 C35 2.043 .
H36 C37 2.047 .
H36 H4 3.511 3_455
H36 H8 3.134 3_445
H36 H12 3.213 3_455
H36 H32 3.260 3_455
H36 H35 2.349 .
H36 H37 2.327 .
H37 Co1 3.197 .
H37 O2 2.974 .
H37 N1 3.364 .
H37 N2 3.269 .
H37 N6 1.961 .
H37 N8 2.835 4_555
H37 C33 3.167 .
H37 C35 3.231 .
H37 C36 2.020 .
H37 C42 3.470 4_555
H37 C44 2.906 4_555
H37 H8 3.166 3_445
H37 H36 2.327 .
H37 H42 2.783 4_555
H39 F3 2.847 2_554
H39 F5 3.178 2_554
H39 F7 3.325 2_554
H39 F8 2.966 2_554
H39 F11 2.537 2_554
H39 C24 2.710 .
H39 C25 2.642 .
H39 C38 2.042 .
H39 C40 2.036 .
H39 C41 3.248 .
H39 C43 3.253 .
H39 C45 3.459 2_554
H39 B2 3.273 2_554
H39 H18 3.406 2_454
H39 H24 2.344 .
H39 H40 2.341 .
H39 H45C 2.545 2_554
H40 O1 2.414 2_554
H40 N8 3.390 .
H40 N9 3.049 2_554
H40 C17 3.444 2_454
H40 C18 3.228 2_454
H40 C38 3.255 .
H40 C39 2.034 .
H40 C41 2.029 .
H40 C42 3.270 .
H40 C44 2.591 .
H40 C45 2.901 2_554
H40 H7 3.441 4_454
H40 H17 3.308 2_454
H40 H18 2.925 2_454
H40 H39 2.341 .
H40 H45A 3.080 2_554
H40 H45C 2.272 2_554
H42 F4 2.876 4_454
H42 O2 2.536 4_454
H42 N8 3.518 .
H42 N9 2.980 4_454
H42 C1 3.581 4_454
H42 C38 3.256 .
H42 C40 3.272 .
H42 C41 2.050 .
H42 C43 2.038 .
H42 C44 2.666 .
H42 C45 3.177 4_454
H42 H37 2.783 4_454
H42 H43 2.336 .
H42 H45B 2.543 4_454
H43 F2 2.614 4_454
H43 F4 2.591 4_454
H43 C3 3.403 4_454
H43 C16 3.555 4_454
H43 C21 3.386 4_454
H43 C25 2.644 .
H43 C26 2.822 .
H43 C38 2.019 .
H43 C39 3.252 .
H43 C41 3.244 .
H43 C42 2.026 .
H43 B1 3.215 4_454
H43 H21 3.010 4_454
H43 H26 2.442 .
H43 H42 2.336 .
H43 H45B 2.720 4_454
H45A F1 3.036 3_455
H45A F5 2.880 .
H45A F6 3.587 .
H45A F8 2.449 .
H45A F10 2.842 .
H45A O1 2.762 .
H45A O2 2.741 .
H45A N9 2.024 .
H45A C20 3.292 3_455
H45A C21 3.213 3_455
H45A B2 3.084 .
H45A H4 3.483 3_455
H45A H18 3.474 1_455
H45A H20 3.008 3_455
H45A H21 2.899 3_455
H45A H40 3.080 2_555
H45A H45B 1.600 .
H45A H45C 1.600 .
H45B F4 3.182 .
H45B F5 2.671 .
H45B F8 3.460 .
H45B F10 2.902 .
H45B O1 3.042 .
H45B O2 2.457 .
H45B N9 2.024 .
H45B C20 3.583 3_455
H45B C42 2.768 4_555
H45B C43 2.872 4_555
H45B B2 3.501 .
H45B H20 3.495 3_455
H45B H42 2.543 4_555
H45B H43 2.720 4_555
H45B H45A 1.600 .
H45B H45C 1.600 .
H45C F3 3.185 .
H45C F4 3.159 .
H45C F5 2.704 .
H45C F8 2.913 .
H45C F10 3.274 .
H45C F11 3.244 .
H45C O1 2.420 .
H45C O2 3.086 .
H45C N9 2.024 .
H45C C39 3.036 2_555
H45C C40 2.897 2_555
H45C B1 3.496 .
H45C B2 3.289 .
H45C H39 2.545 2_555
H45C H40 2.272 2_555
H45C H45A 1.600 .
H45C H45B 1.600 .

loop_
_geom_torsion_atom_site_label_1
_geom_torsion_atom_site_label_2
_geom_torsion_atom_site_label_3
_geom_torsion_atom_site_label_4
_geom_torsion
N1 Co1 N2 C1 -9.5(5)
N1 Co1 N2 C5 -179.0(5)
N2 Co1 N1 C6 5.0(4)
N2 Co1 N1 C10 -174.7(6)
N1 Co1 N3 C11 -18.5(6)
N1 Co1 N3 C15 164.1(4)
N3 Co1 N1 C6 18.7(7)
N3 Co1 N1 C10 -161.0(5)
N1 Co1 N4 C28 -116.9(3)
N1 Co1 N4 C32 63.1(4)
N4 Co1 N1 C6 -89.8(4)
N4 Co1 N1 C10 90.5(6)
N1 Co1 N5 C23 102.2(4)
N1 Co1 N5 C27 -95.3(4)
N5 Co1 N1 C6 -168.2(4)
N5 Co1 N1 C10 12.1(6)
N1 Co1 N6 C33 117.0(3)
N1 Co1 N6 C37 -65.2(4)
N6 Co1 N1 C6 115.1(4)
N6 Co1 N1 C10 -64.5(6)
N2 Co1 N3 C11 -4.9(4)
N2 Co1 N3 C15 177.8(5)
N3 Co1 N2 C1 176.9(5)
N3 Co1 N2 C5 7.3(4)
N2 Co1 N4 C28 166.3(3)
N2 Co1 N4 C32 -13.8(4)
N4 Co1 N2 C1 84.8(5)
N4 Co1 N2 C5 -84.8(5)
N2 Co1 N5 C23 -38.7(15)
N2 Co1 N5 C27 123.8(12)
N5 Co1 N2 C1 133.5(11)
N5 Co1 N2 C5 -36.1(16)
N2 Co1 N6 C33 -167.1(3)
N2 Co1 N6 C37 10.7(5)
N6 Co1 N2 C1 -95.7(5)
N6 Co1 N2 C5 94.7(4)
N3 Co1 N4 C28 88.7(3)
N3 Co1 N4 C32 -91.4(4)
N4 Co1 N3 C11 90.5(4)
N4 Co1 N3 C15 -86.9(4)
N3 Co1 N5 C23 -81.0(4)
N3 Co1 N5 C27 81.6(3)
N5 Co1 N3 C11 167.9(4)
N5 Co1 N3 C15 -9.5(5)
N3 Co1 N6 C33 -89.9(3)
N3 Co1 N6 C37 87.9(4)
N6 Co1 N3 C11 -114.8(4)
N6 Co1 N3 C15 67.8(5)
N4 Co1 N5 C23 11.4(3)
N4 Co1 N5 C27 173.9(4)
N5 Co1 N4 C28 -5.7(3)
N5 Co1 N4 C32 174.3(4)
N4 Co1 N6 C33 11.9(6)
N4 Co1 N6 C37 -170.3(4)
N6 Co1 N4 C28 -12.8(5)
N6 Co1 N4 C32 167.2(4)
N5 Co1 N6 C33 4.8(3)
N5 Co1 N6 C37 -177.4(4)
N6 Co1 N5 C23 -171.8(4)
N6 Co1 N5 C27 -9.3(3)
F10 F5 F11 F7 -10(2)
F10 F5 F11 B2 17.1(15)
F11 F5 F10 F6 12(2)
F11 F5 F10 B2 -16.9(15)
F10 F5 B2 F6 -19.5(17)
F10 F5 B2 F7 -136.4(18)
F10 F5 B2 F8 98.1(16)
F10 F5 B2 F9 -82(2)
F10 F5 B2 F11 -161.9(18)
B2 F5 F10 F6 29.3(18)
F11 F5 B2 F6 142.5(13)
F11 F5 B2 F7 25.5(14)
F11 F5 B2 F8 -99.9(12)
F11 F5 B2 F9 80(2)
F11 F5 B2 F10 161.9(18)
B2 F5 F11 F7 -26.7(11)
F9 F6 F10 F5 -2(2)
F9 F6 F10 B2 26.6(13)
F10 F6 F9 F7 -12(2)
F10 F6 F9 B2 -26.4(13)
F9 F6 B2 F5 -131.1(12)
F9 F6 B2 F7 -10.7(13)
F9 F6 B2 F8 106.8(11)
F9 F6 B2 F10 -150.5(17)
F9 F6 B2 F11 -68(3)
B2 F6 F9 F7 14.3(14)
F10 F6 B2 F5 19.4(16)
F10 F6 B2 F7 139.8(17)
F10 F6 B2 F8 -102.7(15)
F10 F6 B2 F9 150.5(17)
F10 F6 B2 F11 83(3)
B2 F6 F10 F5 -29.0(18)
F9 F7 F11 F5 -4(2)
F9 F7 F11 B2 -30.2(18)
F11 F7 F9 F6 15(2)
F11 F7 F9 B2 29.1(18)
F9 F7 B2 F5 126.7(14)
F9 F7 B2 F6 12.3(14)
F9 F7 B2 F8 -104.7(12)
F9 F7 B2 F10 67(3)
F9 F7 B2 F11 154.2(15)
B2 F7 F9 F6 -14.1(15)
F11 F7 B2 F5 -27.5(12)
F11 F7 B2 F6 -141.9(12)
F11 F7 B2 F8 101.0(10)
F11 F7 B2 F9 -154.2(15)
F11 F7 B2 F10 -88(3)
B2 F7 F11 F5 26.5(11)
F6 F9 B2 F5 81(2)
F6 F9 B2 F7 166.5(15)
F6 F9 B2 F8 -98.3(9)
F6 F9 B2 F10 24.6(16)
F6 F9 B2 F11 144.9(11)
F7 F9 B2 F5 -85(2)
F7 F9 B2 F6 -166.5(15)
F7 F9 B2 F8 95.3(14)
F7 F9 B2 F10 -141.8(18)
F7 F9 B2 F11 -21.5(14)
F5 F10 B2 F6 156.3(18)
F5 F10 B2 F7 83(3)
F5 F10 B2 F8 -106.1(11)
F5 F10 B2 F9 129.6(15)
F5 F10 B2 F11 18(2)
F6 F10 B2 F5 -156.3(18)
F6 F10 B2 F7 -74(3)
F6 F10 B2 F8 97.7(13)
F6 F10 B2 F9 -26.7(18)
F6 F10 B2 F11 -138.7(16)
F5 F11 B2 F6 -77(2)
F5 F11 B2 F7 -151.5(12)
F5 F11 B2 F8 108.5(8)
F5 F11 B2 F9 -131.9(11)
F5 F11 B2 F10 -15.9(18)
F7 F11 B2 F5 151.5(12)
F7 F11 B2 F6 75(2)
F7 F11 B2 F8 -100.0(12)
F7 F11 B2 F9 19.6(12)
F7 F11 B2 F10 135.6(18)
Co1 N1 C6 C1 -0.6(6)
Co1 N1 C6 C7 -180.0(4)
Co1 N1 C10 C9 179.6(6)
C6 N1 C10 C9 0.0(9)
C10 N1 C6 C1 179.1(6)
C10 N1 C6 C7 -0.3(8)
Co1 N2 C1 C2 -168.0(5)
Co1 N2 C1 C6 11.8(7)
Co1 N2 C5 C4 169.6(4)
Co1 N2 C5 C11 -8.4(7)
C1 N2 C5 C4 -0.1(7)
C1 N2 C5 C11 -178.2(5)
C5 N2 C1 C2 1.6(10)
C5 N2 C1 C6 -178.7(5)
Co1 N3 C11 C5 2.0(6)
Co1 N3 C11 C12 -175.4(4)
Co1 N3 C15 C14 172.8(4)
C11 N3 C15 C14 -4.5(9)
C15 N3 C11 C5 179.6(5)
C15 N3 C11 C12 2.2(8)
Co1 N4 C28 C23 -0.2(5)
Co1 N4 C28 C29 177.9(3)
Co1 N4 C32 C31 -176.6(3)
C28 N4 C32 C31 3.4(7)
C32 N4 C28 C23 179.9(3)
C32 N4 C28 C29 -2.1(7)
Co1 N5 C23 C24 162.6(4)
Co1 N5 C23 C28 -14.9(6)
Co1 N5 C27 C26 -164.6(4)
Co1 N5 C27 C33 11.7(5)
C23 N5 C27 C26 -2.6(8)
C23 N5 C27 C33 173.7(4)
C27 N5 C23 C24 0.3(6)
C27 N5 C23 C28 -177.2(4)
Co1 N6 C33 C27 -0.5(5)
Co1 N6 C33 C34 177.7(4)
Co1 N6 C37 C36 -175.7(4)
C33 N6 C37 C36 2.0(7)
C37 N6 C33 C27 -178.5(4)
C37 N6 C33 C34 -0.3(6)
N2 C1 C2 C3 -0.7(10)
N2 C1 C6 N1 -6.6(8)
N2 C1 C6 C7 172.7(6)
C2 C1 C6 N1 173.2(6)
C2 C1 C6 C7 -7.5(10)
C6 C1 C2 C3 179.6(6)
C1 C2 C3 C4 -1.6(9)
C1 C2 C3 C16 176.9(6)
C2 C3 C4 C5 3.0(9)
C2 C3 C16 C17 -29.2(9)
C2 C3 C16 C21 151.6(6)
C4 C3 C16 C17 149.3(6)
C4 C3 C16 C21 -29.9(8)
C16 C3 C4 C5 -175.5(5)
C3 C4 C5 N2 -2.2(9)
C3 C4 C5 C11 175.7(6)
N2 C5 C11 N3 3.8(7)
N2 C5 C11 C12 -178.9(5)
C4 C5 C11 N3 -174.1(5)
C4 C5 C11 C12 3.1(10)
N1 C6 C7 C8 0.0(10)
C1 C6 C7 C8 -179.2(6)
C6 C7 C8 C9 0.6(11)
C7 C8 C9 C10 -0.8(12)
C8 C9 C10 N1 0.6(12)
N3 C11 C12 C13 0.6(9)
C5 C11 C12 C13 -176.5(5)
C11 C12 C13 C14 -1.3(9)
C12 C13 C14 C15 -0.8(9)
C13 C14 C15 N3 3.8(10)
C3 C16 C17 C18 -176.5(5)
C3 C16 C21 C20 174.9(5)
C17 C16 C21 C20 -4.3(9)
C21 C16 C17 C18 2.7(9)
C16 C17 C18 C19 0.4(9)
C17 C18 C19 C20 -2.0(9)
C17 C18 C19 C22 177.6(6)
C18 C19 C20 C21 0.3(9)
C22 C19 C20 C21 -179.2(6)
C19 C20 C21 C16 2.8(9)
N5 C23 C24 C25 1.0(8)
N5 C23 C28 N4 9.5(6)
N5 C23 C28 C29 -168.6(4)
C24 C23 C28 N4 -167.9(5)
C24 C23 C28 C29 14.0(8)
C28 C23 C24 C25 178.2(5)
C23 C24 C25 C26 0.1(6)
C23 C24 C25 C38 -174.8(5)
C24 C25 C26 C27 -2.3(8)
C24 C25 C38 C39 36.5(8)
C24 C25 C38 C43 -140.9(6)
C26 C25 C38 C39 -138.3(6)
C26 C25 C38 C43 44.3(8)
C38 C25 C26 C27 172.6(5)
C25 C26 C27 N5 3.6(8)
C25 C26 C27 C33 -172.3(5)
N5 C27 C33 N6 -6.9(6)
N5 C27 C33 C34 174.9(5)
C26 C27 C33 N6 169.3(5)
C26 C27 C33 C34 -8.9(8)
N4 C28 C29 C30 -0.1(6)
C23 C28 C29 C30 177.9(4)
C28 C29 C30 C31 0.9(8)
C29 C30 C31 C32 0.3(6)
C30 C31 C32 N4 -2.5(8)
N6 C33 C34 C35 -1.3(8)
C27 C33 C34 C35 176.8(4)
C33 C34 C35 C36 1.2(8)
C34 C35 C36 C37 0.4(8)
C35 C36 C37 N6 -2.1(8)
C25 C38 C39 C40 176.8(6)
C25 C38 C43 C42 -178.9(6)
C39 C38 C43 C42 3.8(10)
C43 C38 C39 C40 -5.8(10)
C38 C39 C40 C41 4.0(10)
C39 C40 C41 C42 -0.3(8)
C39 C40 C41 C44 -179.6(6)
C40 C41 C42 C43 -1.8(10)
C44 C41 C42 C43 177.5(6)
C41 C42 C43 C38 0.0(10)
